data_1530621
loop_
_publ_author_name
'Pushcharovskii, D.Yu.'
'Karpov, O.G.'
'Pobedimskaya, E.A.'
'Belov, N.V.'

_publ_section_title
;
 The crystal structure of K3 Nd Si6 O15
;
_journal_name_full 'Doklady Akademii Nauk SSSR'
_journal_page_first 1323
_journal_page_last 1325
_journal_volume 234
_journal_year 1977
_chemical_formula_sum 'K3 Nd O15 Si6'
_chemical_name_systematic 'K3 Nd Si6 O15'
_space_group_IT_number 55
_symmetry_space_group_name_Hall '-P 2 2ab'
_symmetry_space_group_name_H-M 'P b a m'
_cell_angle_alpha 90
_cell_angle_beta 90
_cell_angle_gamma 90
_cell_formula_units_Z 4
_cell_length_a 16.011
_cell_length_b 14.984
_cell_length_c 7.276
_cell_volume 1745.577
_citation_journal_id_ASTM DANKAS
_cod_data_source_file Pushcharovskii_DANKAS_1977_219.cif
_cod_data_source_block K3Nd1O15Si6
_cod_original_formula_sum 'K3 Nd1 O15 Si6'
_cod_database_code 1530621

loop_
_symmetry_equiv_pos_as_xyz
x,y,z
-x,-y,z
x+1/2,-y+1/2,-z
-x+1/2,y+1/2,-z
-x,-y,-z
x,y,-z
-x-1/2,y-1/2,z
x-1/2,-y-1/2,z

loop_
_atom_site_label
_atom_site_type_symbol
_atom_site_fract_x
_atom_site_fract_y
_atom_site_fract_z
_atom_site_occupancy
_atom_site_U_iso_or_equiv
O2 O-2 0.102 0.383 0 1 0.0
O6 O-2 0.323 0.133 0.5 1 0.0
O7 O-2 0.427 0.07 0.246 1 0.0
O9 O-2 0.448 0.397 0.222 1 0.0
K2 K+1 0.1548 0.1561 0.5 1 0.0
O10 O-2 0.486 0.287 0.5 1 0.0
O4 O-2 0.135 0.061 0 1 0.0
Nd2 Nd+3 0.5 0 0 1 0.0
K1 K+1 0.2912 0.3791 0 1 0.0
Nd1 Nd+3 0 0 0 1 0.0
K3 K+1 0.0705 0.4115 0.5 1 0.0
O1 O-2 0.043 0.244 0.182 1 0.0
Si4 Si+4 0.4624 0.2992 0.2826 1 0.0
O3 O-2 0.183 0.231 0 1 0.0
O8 O-2 0.379 0.239 0.239 1 0.0
Si3 Si+4 0.0909 0.2802 0 1 0.0
Si1 Si+4 0.2101 0.1274 0 1 0.0
Si2 Si+4 0.3551 0.1352 0.2865 1 0.0
O5 O-2 0.268 0.114 0.18 1 0.0
